data_4124716
loop_
_publ_author_name
'See, Yi Yang'
'Herrmann, Aaron T.'
'Aihara, Yoshinori'
'Baran, Phil S.'

_publ_section_title
;
 Scalable C-H Oxidation with Copper: Synthesis of Polyoxypregnanes.
;
_journal_issue 43
_journal_name_full 'Journal of the American Chemical Society'
_journal_page_first 13776
_journal_page_last 13779
_journal_paper_doi 10.1021/jacs.5b09463
_journal_volume 137
_journal_year 2015
_chemical_absolute_configuration ad
_chemical_formula_moiety 'C25 H42 N O, C F3 O3 S'
_chemical_formula_sum 'C26 H42 F3 N O4 S'
_chemical_formula_weight 521.66
_space_group_crystal_system monoclinic
_space_group_IT_number 4
_space_group_name_Hall 'P 2yb'
_space_group_name_H-M_alt 'P 1 21 1'
_symmetry_space_group_name_Hall 'P 2yb'
_symmetry_space_group_name_H-M 'P 1 21 1'
_atom_sites_solution_hydrogens geom
_atom_sites_solution_primary direct
_audit_creation_date 2015-07-16
_audit_creation_method
;
Olex2 1.2-beta
(compiled 2015.01.26 svn.r3150 for OlexSys, GUI svn.r4998)
;
_cell_angle_alpha 90
_cell_angle_beta 100.599(8)
_cell_angle_gamma 90
_cell_formula_units_Z 4
_cell_length_a 13.155(3)
_cell_length_b 8.548(2)
_cell_length_c 23.428(6)
_cell_measurement_reflns_used 9995
_cell_measurement_temperature 100
_cell_measurement_theta_max 25.222
_cell_measurement_theta_min 2.542
_cell_volume 2589.5(11)
_computing_cell_refinement 'SAINT v8.34A (Bruker, 2013)'
_computing_data_collection 'APEX2 v2013.6-2 (Bruker, 2013)'
_computing_data_reduction 'SAINT v8.34A (Bruker, 2013)'
_computing_molecular_graphics 'Olex2 (Dolomanov et al., 2009)'
_computing_publication_material 'Olex2 (Dolomanov et al., 2009)'
_computing_structure_refinement 'ShelXL (Sheldrick, 2008)'
_computing_structure_solution 'ShelXT (Sheldrick, 2008)'
_diffrn_ambient_temperature 100.0
_diffrn_detector 'Bruker APEX-II CCD'
_diffrn_detector_area_resol_mean 7.9
_diffrn_detector_type 'CCD Area Detector'
_diffrn_measured_fraction_theta_full 0.998
_diffrn_measured_fraction_theta_max 0.993
_diffrn_measurement_device 'Kappa Four-Circle Diffractometer'
_diffrn_measurement_device_type 'Bruker APEX II Ultra'
_diffrn_measurement_method '\f and \w scans'
_diffrn_radiation_monochromator 'Double Bounce Multilayer Mirrors'
_diffrn_radiation_probe x-ray
_diffrn_radiation_type MoK\a
_diffrn_radiation_wavelength 0.71073
_diffrn_reflns_av_R_equivalents 0.0355
_diffrn_reflns_av_unetI/netI 0.0335
_diffrn_reflns_laue_measured_fraction_full 0.998
_diffrn_reflns_laue_measured_fraction_max 0.993
_diffrn_reflns_limit_h_max 15
_diffrn_reflns_limit_h_min -15
_diffrn_reflns_limit_k_max 10
_diffrn_reflns_limit_k_min -10
_diffrn_reflns_limit_l_max 28
_diffrn_reflns_limit_l_min -28
_diffrn_reflns_number 36454
_diffrn_reflns_point_group_measured_fraction_full 0.999
_diffrn_reflns_point_group_measured_fraction_max 0.991
_diffrn_reflns_theta_full 25.000
_diffrn_reflns_theta_max 25.391
_diffrn_reflns_theta_min 1.575
_diffrn_source 'Micro Focus Rotating Anode'
_diffrn_source_type 'Bruker TXS'
_diffrn_standards_number 0
_exptl_absorpt_coefficient_mu 0.179
_exptl_absorpt_correction_T_max 0.0916
_exptl_absorpt_correction_T_min 0.0669
_exptl_absorpt_correction_type multi-scan
_exptl_absorpt_process_details
;
SADABS-2014/4 (Bruker,2014/4) was used for absorption correction.
wR2(int) was 0.1308 before and 0.0482 after correction.
The Ratio of minimum to maximum transmission is 0.7303.
The \l/2 correction factor is 0.00150.
;
_exptl_crystal_colour colourless
_exptl_crystal_colour_primary colourless
_exptl_crystal_density_diffrn 1.338
_exptl_crystal_description plate
_exptl_crystal_F_000 1120
_exptl_crystal_size_max 0.3
_exptl_crystal_size_mid 0.24
_exptl_crystal_size_min 0.09
_refine_diff_density_max 0.360
_refine_diff_density_min -0.369
_refine_diff_density_rms 0.045
_refine_ls_abs_structure_details
;
 Flack x determined using 3652 quotients [(I+)-(I-)]/[(I+)+(I-)]
 (Parsons, Flack and Wagner, Acta Cryst. B69 (2013) 249-259).
;
_refine_ls_abs_structure_Flack 0.03(2)
_refine_ls_extinction_method none
_refine_ls_goodness_of_fit_ref 1.066
_refine_ls_hydrogen_treatment constr
_refine_ls_matrix_type full
_refine_ls_number_parameters 641
_refine_ls_number_reflns 9449
_refine_ls_number_restraints 1
_refine_ls_restrained_S_all 1.066
_refine_ls_R_factor_all 0.0474
_refine_ls_R_factor_gt 0.0422
_refine_ls_shift/su_max 0.000
_refine_ls_shift/su_mean 0.000
_refine_ls_structure_factor_coef Fsqd
_refine_ls_weighting_details 'w=1/[\s^2^(Fo^2^)+(0.0379P)^2^+1.7084P] where P=(Fo^2^+2Fc^2^)/3'
_refine_ls_weighting_scheme calc
_refine_ls_wR_factor_gt 0.0996
_refine_ls_wR_factor_ref 0.1025
_reflns_Friedel_coverage 0.862
_reflns_friedel_fraction_full 1.000
_reflns_friedel_fraction_max 0.989
_reflns_number_gt 8628
_reflns_number_total 9449
_reflns_threshold_expression 'I > 2\s(I)'
_cod_data_source_file ja5b09463_si_007.cif
_cod_data_source_block baran528_a
_cod_depositor_comments
;
The following automatic conversions were performed:

'_diffrn_radiation_probe' value 'X-ray' changed to 'x-ray' according
to
/usr/data/users/saulius/crontab/automatic-downloads/rss-feeds/ACS/lib/dictionaries/cif_core.dic
dictionary named 'cif_core.dic' version 2.4.2 from 2011-04-26.

Automatic conversion script
Id: cif_fix_values 3271 2015-04-21 07:52:19Z andrius 

 Adding full bibliography for 4124715--4124721.cif.
;
_cod_database_code 4124716
_shelxl_version_number 2014/6
_shelx_space_group_comment
;
The symmetry employed for this shelxl refinement is uniquely defined
by the following loop, which should always be used as a source of
symmetry information in preference to the above space-group names.
They are only intended as comments.
;
_shelx_estimated_absorpt_t_max 0.984
_shelx_estimated_absorpt_t_min 0.948
_olex2_refinement_description
;
1. Fixed Uiso
 At 1.2 times of:
  All C(H) groups, All C(H,H) groups
 At 1.5 times of:
  All C(H,H,H) groups
2.a Ternary CH refined with riding coordinates:
 C9(H9), C16(H16), C17(H17), C23(H23), C34(H34), C42(H42), C43(H43), C48(H48)
2.b Secondary CH2 refined with riding coordinates:
 C4(H4A,H4B), C5(H5A,H5B), C7(H7A,H7B), C10(H10A,H10B), C11(H11A,H11B),
 C14(H14A,H14B), C18(H18A,H18B), C20(H20A,H20B), C21(H21A,H21B), C26(H26A,H26B),
  C27(H27A,H27B), C29(H29A,H29B), C31(H31A,H31B), C32(H32A,H32B), C35(H35A,
 H35B), C36(H36A,H36B), C39(H39A,H39B), C41(H41A,H41B), C45(H45A,H45B),
 C46(H46A,H46B), C49(H49A,H49B), C50(H50A,H50B)
2.c Aromatic/amide H refined with riding coordinates:
 C19(H19), C40(H40)
2.d Idealised Me refined as rotating group:
 C3(H3A,H3B,H3C), C6(H6A,H6B,H6C), C8(H8A,H8B,H8C), C15(H15A,H15B,H15C),
 C24(H24A,H24B,H24C), C28(H28A,H28B,H28C), C30(H30A,H30B,H30C), C33(H33A,H33B,
 H33C), C44(H44A,H44B,H44C), C52(H52A,H52B,H52C)
;
_olex2_submission_original_sample_id ath-2-069
_olex2_submission_special_instructions 'No special instructions were received'

loop_
_space_group_symop_operation_xyz
'x, y, z'
'-x, y+1/2, -z'

loop_
_atom_site_label
_atom_site_type_symbol
_atom_site_fract_x
_atom_site_fract_y
_atom_site_fract_z
_atom_site_U_iso_or_equiv
_atom_site_adp_type
_atom_site_occupancy
_atom_site_site_symmetry_order
_atom_site_calc_flag
_atom_site_refinement_flags_posn
O1 O 1.0618(2) 0.7934(4) 0.03859(13) 0.0368(7) Uani 1 1 d .
N1 N 0.6678(2) 0.1762(4) 0.35158(12) 0.0240(6) Uani 1 1 d .
C3 C 0.5636(3) -0.0061(5) 0.27294(18) 0.0296(9) Uani 1 1 d .
H3A H 0.5706 0.0558 0.2387 0.044 Uiso 1 1 calc GR
H3B H 0.4982 -0.0640 0.2652 0.044 Uiso 1 1 calc GR
H3C H 0.6214 -0.0800 0.2817 0.044 Uiso 1 1 calc GR
C4 C 0.5646(3) 0.1029(5) 0.32479(17) 0.0267(9) Uani 1 1 d .
H4A H 0.5147 0.1884 0.3124 0.032 Uiso 1 1 calc R
H4B H 0.5390 0.0433 0.3555 0.032 Uiso 1 1 calc R
C5 C 0.7432(3) 0.0531(5) 0.38184(17) 0.0291(9) Uani 1 1 d .
H5A H 0.7498 -0.0302 0.3534 0.035 Uiso 1 1 calc R
H5B H 0.8119 0.1026 0.3932 0.035 Uiso 1 1 calc R
C6 C 0.7147(3) -0.0231(5) 0.43528(18) 0.0325(9) Uani 1 1 d .
H6A H 0.6443 -0.0652 0.4256 0.049 Uiso 1 1 calc GR
H6B H 0.7181 0.0550 0.4662 0.049 Uiso 1 1 calc GR
H6C H 0.7632 -0.1082 0.4485 0.049 Uiso 1 1 calc GR
C7 C 0.6403(3) 0.2931(5) 0.39630(17) 0.0291(9) Uani 1 1 d .
H7A H 0.5918 0.3714 0.3754 0.035 Uiso 1 1 calc R
H7B H 0.6030 0.2357 0.4228 0.035 Uiso 1 1 calc R
C8 C 0.7302(3) 0.3800(5) 0.4329(2) 0.0389(11) Uani 1 1 d .
H8A H 0.7630 0.4478 0.4078 0.058 Uiso 1 1 calc GR
H8B H 0.7809 0.3044 0.4524 0.058 Uiso 1 1 calc GR
H8C H 0.7046 0.4439 0.4620 0.058 Uiso 1 1 calc GR
C9 C 0.7218(3) 0.2669(4) 0.30718(16) 0.0223(8) Uani 1 1 d .
H9 H 0.7758 0.3346 0.3308 0.027 Uiso 1 1 calc R
C10 C 0.7785(3) 0.1635(5) 0.26943(15) 0.0257(8) Uani 1 1 d .
H10A H 0.8272 0.0926 0.2943 0.031 Uiso 1 1 calc R
H10B H 0.7281 0.0990 0.2428 0.031 Uiso 1 1 calc R
C11 C 0.8374(3) 0.2704(4) 0.23454(16) 0.0223(8) Uani 1 1 d .
H11A H 0.8756 0.2042 0.2109 0.027 Uiso 1 1 calc R
H11B H 0.8891 0.3304 0.2620 0.027 Uiso 1 1 calc R
C12 C 0.7696(3) 0.3873(4) 0.19367(15) 0.0204(8) Uani 1 1 d .
C13 C 0.7053(3) 0.4764(4) 0.23096(15) 0.0210(8) Uani 1 1 d .
C14 C 0.6467(3) 0.3783(4) 0.26866(17) 0.0244(8) Uani 1 1 d .
H14A H 0.5922 0.3169 0.2436 0.029 Uiso 1 1 calc R
H14B H 0.6130 0.4479 0.2934 0.029 Uiso 1 1 calc R
C15 C 0.6974(3) 0.2978(4) 0.14545(16) 0.0243(8) Uani 1 1 d .
H15A H 0.6659 0.3713 0.1152 0.036 Uiso 1 1 calc GR
H15B H 0.6430 0.2458 0.1619 0.036 Uiso 1 1 calc GR
H15C H 0.7373 0.2192 0.1285 0.036 Uiso 1 1 calc GR
C16 C 0.8441(3) 0.4997(4) 0.16866(15) 0.0212(8) Uani 1 1 d .
H16 H 0.9018 0.5248 0.2015 0.025 Uiso 1 1 calc R
C17 C 0.7924(3) 0.6579(5) 0.14757(14) 0.0228(7) Uani 1 1 d .
H17 H 0.7326 0.6379 0.1153 0.027 Uiso 1 1 calc R
C18 C 0.7534(3) 0.7396(4) 0.19750(17) 0.0257(8) Uani 1 1 d .
H18A H 0.8128 0.7892 0.2233 0.031 Uiso 1 1 calc R
H18B H 0.7047 0.8235 0.1814 0.031 Uiso 1 1 calc R
C19 C 0.7002(3) 0.6309(4) 0.23288(16) 0.0263(8) Uani 1 1 d .
H19 H 0.6601 0.6762 0.2584 0.032 Uiso 1 1 calc R
C20 C 0.8942(3) 0.4205(4) 0.12127(17) 0.0251(8) Uani 1 1 d .
H20A H 0.9326 0.3266 0.1381 0.030 Uiso 1 1 calc R
H20B H 0.8388 0.3852 0.0894 0.030 Uiso 1 1 calc R
C21 C 0.9690(3) 0.5285(4) 0.09580(16) 0.0248(8) Uani 1 1 d .
H21A H 1.0303 0.5516 0.1260 0.030 Uiso 1 1 calc R
H21B H 0.9929 0.4749 0.0632 0.030 Uiso 1 1 calc R
C22 C 0.9149(3) 0.6802(5) 0.07441(15) 0.0236(8) Uani 1 1 d .
C23 C 0.8727(3) 0.7568(4) 0.12470(15) 0.0227(8) Uani 1 1 d .
H23 H 0.9330 0.7646 0.1575 0.027 Uiso 1 1 calc R
C24 C 0.8311(3) 0.6543(5) 0.01969(15) 0.0265(8) Uani 1 1 d .
H24A H 0.7761 0.5879 0.0295 0.040 Uiso 1 1 calc GR
H24B H 0.8621 0.6032 -0.0104 0.040 Uiso 1 1 calc GR
H24C H 0.8020 0.7554 0.0053 0.040 Uiso 1 1 calc GR
C25 C 0.9833(3) 0.8098(5) 0.05874(17) 0.0283(9) Uani 1 1 d .
C26 C 0.9385(3) 0.9673(5) 0.07379(18) 0.0326(9) Uani 1 1 d .
H26A H 0.9140 1.0290 0.0382 0.039 Uiso 1 1 calc R
H26B H 0.9914 1.0289 0.0999 0.039 Uiso 1 1 calc R
C27 C 0.8478(3) 0.9259(5) 0.10419(18) 0.0289(9) Uani 1 1 d .
H27A H 0.7809 0.9317 0.0768 0.035 Uiso 1 1 calc R
H27B H 0.8456 0.9964 0.1374 0.035 Uiso 1 1 calc R
O2 O 0.4285(2) 1.3285(3) 0.96017(13) 0.0376(7) Uani 1 1 d .
N2 N 0.8182(2) 0.6433(4) 0.66527(12) 0.0212(6) Uani 1 1 d .
C28 C 0.9515(3) 0.6515(5) 0.59785(17) 0.0332(9) Uani 1 1 d .
H28A H 0.8978 0.6287 0.5640 0.050 Uiso 1 1 calc GR
H28B H 0.9837 0.5534 0.6137 0.050 Uiso 1 1 calc GR
H28C H 1.0042 0.7192 0.5861 0.050 Uiso 1 1 calc GR
C29 C 0.9035(3) 0.7336(4) 0.64384(17) 0.0263(8) Uani 1 1 d .
H29A H 0.8750 0.8350 0.6279 0.032 Uiso 1 1 calc R
H29B H 0.9589 0.7564 0.6775 0.032 Uiso 1 1 calc R
C30 C 0.6912(4) 0.7388(5) 0.57407(18) 0.0389(11) Uani 1 1 d .
H30A H 0.6376 0.7008 0.5424 0.058 Uiso 1 1 calc GR
H30B H 0.7484 0.7837 0.5579 0.058 Uiso 1 1 calc GR
H30C H 0.6620 0.8192 0.5961 0.058 Uiso 1 1 calc GR
C31 C 0.7314(3) 0.6026(4) 0.61435(16) 0.0253(8) Uani 1 1 d .
H31A H 0.7568 0.5198 0.5909 0.030 Uiso 1 1 calc R
H31B H 0.6728 0.5585 0.6301 0.030 Uiso 1 1 calc R
C32 C 0.8566(3) 0.4855(4) 0.69037(16) 0.0228(8) Uani 1 1 d .
H32A H 0.8778 0.4230 0.6590 0.027 Uiso 1 1 calc R
H32B H 0.7978 0.4305 0.7025 0.027 Uiso 1 1 calc R
C33 C 0.9461(3) 0.4875(4) 0.74173(16) 0.0247(8) Uani 1 1 d .
H33A H 1.0048 0.5436 0.7309 0.037 Uiso 1 1 calc GR
H33B H 0.9668 0.3799 0.7527 0.037 Uiso 1 1 calc GR
H33C H 0.9245 0.5403 0.7747 0.037 Uiso 1 1 calc GR
C34 C 0.7717(3) 0.7493(4) 0.70832(16) 0.0212(8) Uani 1 1 d .
H34 H 0.7201 0.8189 0.6839 0.025 Uiso 1 1 calc R
C35 C 0.7113(2) 0.6536(4) 0.74613(14) 0.0209(7) Uani 1 1 d .
H35A H 0.7595 0.5888 0.7739 0.025 Uiso 1 1 calc R
H35B H 0.6621 0.5830 0.7215 0.025 Uiso 1 1 calc R
C36 C 0.6525(3) 0.7665(4) 0.77923(15) 0.0198(7) Uani 1 1 d .
H36A H 0.6128 0.7045 0.8033 0.024 Uiso 1 1 calc R
H36B H 0.6021 0.8259 0.7507 0.024 Uiso 1 1 calc R
C37 C 0.7220(3) 0.8843(4) 0.81895(15) 0.0203(8) Uani 1 1 d .
C38 C 0.7904(3) 0.9645(4) 0.78155(15) 0.0198(8) Uani 1 1 d .
C39 C 0.8486(3) 0.8578(4) 0.74662(16) 0.0229(8) Uani 1 1 d .
H39A H 0.8998 0.7948 0.7733 0.028 Uiso 1 1 calc R
H39B H 0.8862 0.9216 0.7220 0.028 Uiso 1 1 calc R
C40 C 0.8007(3) 1.1183(4) 0.77830(15) 0.0224(8) Uani 1 1 d .
H40 H 0.8438 1.1575 0.7532 0.027 Uiso 1 1 calc R
C41 C 0.7491(3) 1.2345(4) 0.81144(16) 0.0234(8) Uani 1 1 d .
H41A H 0.6926 1.2866 0.7843 0.028 Uiso 1 1 calc R
H41B H 0.8000 1.3157 0.8276 0.028 Uiso 1 1 calc R
C42 C 0.7045(3) 1.1609(5) 0.86104(14) 0.0203(7) Uani 1 1 d .
H42 H 0.7618 1.1403 0.8946 0.024 Uiso 1 1 calc R
C43 C 0.6497(3) 1.0054(4) 0.84097(15) 0.0199(7) Uani 1 1 d .
H43 H 0.5945 1.0314 0.8069 0.024 Uiso 1 1 calc R
C44 C 0.7915(3) 0.8002(4) 0.87001(15) 0.0223(8) Uani 1 1 d .
H44A H 0.7490 0.7312 0.8894 0.034 Uiso 1 1 calc GR
H44B H 0.8258 0.8780 0.8977 0.034 Uiso 1 1 calc GR
H44C H 0.8437 0.7381 0.8553 0.034 Uiso 1 1 calc GR
C45 C 0.5937(3) 0.9353(4) 0.88795(16) 0.0235(8) Uani 1 1 d .
H45A H 0.5540 0.8420 0.8717 0.028 Uiso 1 1 calc R
H45B H 0.6462 0.9006 0.9214 0.028 Uiso 1 1 calc R
C46 C 0.5194(3) 1.0514(4) 0.90968(16) 0.0235(8) Uani 1 1 d .
H46A H 0.4610 1.0757 0.8778 0.028 Uiso 1 1 calc R
H46B H 0.4909 1.0034 0.9418 0.028 Uiso 1 1 calc R
C47 C 0.5765(3) 1.2013(4) 0.93070(15) 0.0230(8) Uani 1 1 d .
C48 C 0.6247(3) 1.2680(4) 0.88068(16) 0.0221(8) Uani 1 1 d .
H48 H 0.5666 1.2763 0.8467 0.027 Uiso 1 1 calc R
C49 C 0.6532(3) 1.4372(4) 0.89937(17) 0.0269(8) Uani 1 1 d .
H49A H 0.6607 1.5030 0.8656 0.032 Uiso 1 1 calc R
H49B H 0.7182 1.4412 0.9284 0.032 Uiso 1 1 calc R
C50 C 0.5600(3) 1.4897(5) 0.92612(18) 0.0315(9) Uani 1 1 d .
H50A H 0.5831 1.5547 0.9611 0.038 Uiso 1 1 calc R
H50B H 0.5106 1.5510 0.8977 0.038 Uiso 1 1 calc R
C51 C 0.5096(3) 1.3374(5) 0.94216(16) 0.0277(9) Uani 1 1 d .
C52 C 0.6563(3) 1.1771(5) 0.98688(15) 0.0266(8) Uani 1 1 d .
H52A H 0.6856 1.2783 1.0010 0.040 Uiso 1 1 calc GR
H52B H 0.7117 1.1082 0.9790 0.040 Uiso 1 1 calc GR
H52C H 0.6223 1.1291 1.0164 0.040 Uiso 1 1 calc GR
S1 S 0.44939(7) -0.32834(11) 0.35756(4) 0.0247(2) Uani 1 1 d .
F1 F 0.31838(18) -0.3298(4) 0.43002(11) 0.0491(7) Uani 1 1 d .
F2 F 0.4688(2) -0.4198(3) 0.46643(11) 0.0511(7) Uani 1 1 d .
F3 F 0.4462(2) -0.1715(3) 0.45386(12) 0.0522(7) Uani 1 1 d .
O3 O 0.4177(2) -0.4856(3) 0.34049(13) 0.0343(7) Uani 1 1 d .
O4 O 0.5593(2) -0.3023(4) 0.36648(13) 0.0398(7) Uani 1 1 d .
O5 O 0.3873(2) -0.2044(3) 0.32676(12) 0.0312(7) Uani 1 1 d .
C1 C 0.4190(3) -0.3118(5) 0.43059(17) 0.0352(10) Uani 1 1 d .
S2 S 0.96731(7) 0.65161(11) 0.35843(4) 0.0269(2) Uani 1 1 d .
F4 F 1.0656(3) 0.5395(4) 0.45703(15) 0.0922(14) Uani 1 1 d .
F5 F 0.9340(4) 0.6819(6) 0.46295(14) 0.1237(18) Uani 1 1 d .
F6 F 1.0754(4) 0.7889(4) 0.44902(18) 0.1154(19) Uani 1 1 d .
O6 O 0.9107(3) 0.5087(4) 0.35352(15) 0.0509(9) Uani 1 1 d .
O7 O 1.0615(3) 0.6438(4) 0.33581(18) 0.0667(11) Uani 1 1 d .
O8 O 0.9108(2) 0.7947(4) 0.34492(14) 0.0397(7) Uani 1 1 d .
C2 C 1.0140(5) 0.6665(6) 0.4352(2) 0.0591(14) Uani 1 1 d .

loop_
_atom_site_aniso_label
_atom_site_aniso_U_11
_atom_site_aniso_U_22
_atom_site_aniso_U_33
_atom_site_aniso_U_23
_atom_site_aniso_U_13
_atom_site_aniso_U_12
O1 0.0303(15) 0.0391(17) 0.0446(18) 0.0060(14) 0.0162(13) 0.0016(14)
N1 0.0217(14) 0.0232(17) 0.0270(16) 0.0040(15) 0.0045(12) 0.0010(15)
C3 0.028(2) 0.022(2) 0.039(2) -0.0035(17) 0.0073(17) -0.0026(17)
C4 0.0220(18) 0.025(2) 0.033(2) 0.0027(16) 0.0062(16) -0.0020(16)
C5 0.0237(19) 0.033(2) 0.031(2) 0.0082(18) 0.0040(16) 0.0085(17)
C6 0.031(2) 0.032(2) 0.035(2) 0.0062(18) 0.0049(18) -0.0021(19)
C7 0.028(2) 0.029(2) 0.031(2) 0.0028(18) 0.0090(16) 0.0023(18)
C8 0.039(3) 0.038(3) 0.041(3) -0.009(2) 0.008(2) -0.007(2)
C9 0.0206(17) 0.0199(19) 0.027(2) 0.0052(16) 0.0077(15) -0.0001(15)
C10 0.0241(17) 0.0206(19) 0.033(2) 0.0020(18) 0.0059(14) 0.0038(18)
C11 0.0197(17) 0.0218(19) 0.0251(19) 0.0052(16) 0.0036(14) 0.0069(16)
C12 0.0229(18) 0.0167(18) 0.0209(19) 0.0003(14) 0.0018(14) 0.0048(15)
C13 0.0177(17) 0.0225(19) 0.0221(19) 0.0004(15) 0.0017(14) 0.0039(15)
C14 0.0242(19) 0.0214(19) 0.028(2) -0.0002(16) 0.0063(16) 0.0023(16)
C15 0.0237(18) 0.0216(19) 0.026(2) -0.0015(16) 0.0019(15) 0.0028(16)
C16 0.0231(18) 0.0193(18) 0.0206(18) 0.0003(15) 0.0025(14) 0.0010(15)
C17 0.0256(16) 0.0219(18) 0.0201(17) -0.0001(16) 0.0019(13) 0.0064(17)
C18 0.032(2) 0.0176(18) 0.030(2) 0.0004(15) 0.0111(16) 0.0016(15)
C19 0.0285(19) 0.027(2) 0.0252(19) -0.0007(16) 0.0084(15) 0.0055(17)
C20 0.0247(19) 0.024(2) 0.027(2) -0.0007(16) 0.0049(16) 0.0055(16)
C21 0.0257(19) 0.027(2) 0.0216(19) -0.0010(16) 0.0027(15) 0.0058(16)
C22 0.0227(17) 0.026(2) 0.0218(18) 0.0000(16) 0.0019(14) 0.0018(17)
C23 0.0280(19) 0.0203(19) 0.0194(19) 0.0004(15) 0.0029(15) 0.0021(16)
C24 0.0278(18) 0.029(2) 0.0219(18) -0.0005(18) 0.0029(14) 0.0060(19)
C25 0.030(2) 0.030(2) 0.025(2) 0.0048(17) 0.0043(16) -0.0008(18)
C26 0.039(2) 0.027(2) 0.033(2) 0.0034(18) 0.0094(18) -0.0031(18)
C27 0.034(2) 0.024(2) 0.028(2) 0.0031(17) 0.0056(17) 0.0028(18)
O2 0.0354(16) 0.0331(17) 0.0487(18) -0.0101(14) 0.0193(14) -0.0027(14)
N2 0.0218(14) 0.0180(15) 0.0235(15) -0.0014(13) 0.0034(11) -0.0010(13)
C28 0.039(2) 0.031(2) 0.034(2) -0.0008(19) 0.0176(17) -0.001(2)
C29 0.030(2) 0.0207(19) 0.029(2) 0.0019(16) 0.0100(16) -0.0029(16)
C30 0.052(3) 0.033(2) 0.027(2) -0.0010(18) -0.0042(19) 0.006(2)
C31 0.0280(19) 0.025(2) 0.0215(19) -0.0046(15) 0.0002(15) 0.0010(16)
C32 0.0222(18) 0.0187(18) 0.027(2) 0.0004(15) 0.0043(15) 0.0009(15)
C33 0.0231(18) 0.0206(19) 0.031(2) 0.0022(16) 0.0057(15) 0.0025(16)
C34 0.0217(18) 0.0186(18) 0.0240(19) -0.0020(15) 0.0059(14) 0.0026(15)
C35 0.0186(15) 0.0165(18) 0.0267(18) -0.0029(16) 0.0017(13) 0.0011(16)
C36 0.0177(17) 0.0193(18) 0.0226(19) 0.0006(15) 0.0041(14) -0.0029(15)
C37 0.0212(18) 0.0196(18) 0.0191(19) 0.0009(15) 0.0009(14) -0.0022(15)
C38 0.0191(17) 0.022(2) 0.0181(18) -0.0011(15) 0.0019(14) -0.0020(15)
C39 0.0215(18) 0.0210(19) 0.026(2) -0.0008(16) 0.0040(15) 0.0002(15)
C40 0.0235(18) 0.024(2) 0.0204(18) -0.0012(15) 0.0065(14) -0.0046(15)
C41 0.029(2) 0.0173(18) 0.025(2) -0.0003(15) 0.0070(15) -0.0026(15)
C42 0.0245(16) 0.0159(16) 0.0202(16) 0.0006(15) 0.0037(13) -0.0030(16)
C43 0.0214(17) 0.0175(18) 0.0197(18) 0.0015(14) 0.0008(14) -0.0043(15)
C44 0.0221(18) 0.0215(19) 0.0230(19) 0.0039(15) 0.0029(14) -0.0010(15)
C45 0.0251(19) 0.0205(19) 0.026(2) -0.0018(16) 0.0072(15) -0.0060(16)
C46 0.0247(19) 0.024(2) 0.0218(19) -0.0016(16) 0.0047(15) -0.0075(16)
C47 0.0264(18) 0.021(2) 0.0218(18) -0.0005(15) 0.0058(14) -0.0015(16)
C48 0.0275(19) 0.0176(18) 0.0207(19) 0.0008(15) 0.0030(15) -0.0027(16)
C49 0.037(2) 0.0189(19) 0.026(2) -0.0024(16) 0.0073(17) -0.0028(17)
C50 0.042(2) 0.024(2) 0.031(2) -0.0041(17) 0.0106(18) -0.0022(18)
C51 0.036(2) 0.025(2) 0.022(2) -0.0047(16) 0.0047(17) -0.0056(18)
C52 0.0309(19) 0.028(2) 0.0204(18) -0.0007(17) 0.0042(14) -0.0091(19)
S1 0.0242(4) 0.0216(5) 0.0277(5) 0.0003(4) 0.0026(3) -0.0013(4)
F1 0.0460(14) 0.0620(18) 0.0434(14) 0.0046(15) 0.0195(11) -0.0023(16)
F2 0.0670(18) 0.0494(16) 0.0308(14) 0.0128(12) -0.0069(13) 0.0012(14)
F3 0.076(2) 0.0392(16) 0.0401(16) -0.0137(12) 0.0059(13) -0.0025(14)
O3 0.0375(16) 0.0243(15) 0.0396(17) -0.0040(13) 0.0030(13) -0.0033(13)
O4 0.0260(14) 0.0348(17) 0.0562(19) 0.0027(15) 0.0014(13) -0.0019(13)
O5 0.0317(15) 0.0268(15) 0.0355(16) 0.0061(13) 0.0071(12) 0.0041(12)
C1 0.044(2) 0.031(2) 0.029(2) 0.0019(19) 0.0021(17) -0.003(2)
S2 0.0320(5) 0.0233(5) 0.0259(5) -0.0023(4) 0.0070(4) -0.0041(4)
F4 0.139(3) 0.0379(18) 0.072(2) 0.0131(17) -0.054(2) 0.004(2)
F5 0.229(5) 0.113(4) 0.044(2) 0.006(2) 0.064(3) 0.048(4)
F6 0.167(4) 0.0375(18) 0.098(3) -0.0033(19) -0.089(3) -0.009(2)
O6 0.050(2) 0.0389(19) 0.059(2) 0.0014(17) -0.0026(17) -0.0203(16)
O7 0.078(2) 0.0354(19) 0.106(3) 0.010(2) 0.069(2) 0.0104(19)
O8 0.0358(17) 0.0386(18) 0.0428(18) -0.0003(15) 0.0023(14) 0.0066(15)
C2 0.094(4) 0.032(3) 0.041(3) -0.003(2) -0.014(3) 0.005(3)

loop_
_atom_type_symbol
_atom_type_description
_atom_type_scat_dispersion_real
_atom_type_scat_dispersion_imag
_atom_type_scat_source
C C 0.0033 0.0016 'International Tables Vol C Tables 4.2.6.8 and 6.1.1.4'
H H 0.0000 0.0000 'International Tables Vol C Tables 4.2.6.8 and 6.1.1.4'
F F 0.0171 0.0103 'International Tables Vol C Tables 4.2.6.8 and 6.1.1.4'
N N 0.0061 0.0033 'International Tables Vol C Tables 4.2.6.8 and 6.1.1.4'
O O 0.0106 0.0060 'International Tables Vol C Tables 4.2.6.8 and 6.1.1.4'
S S 0.1246 0.1234 'International Tables Vol C Tables 4.2.6.8 and 6.1.1.4'

loop_
_geom_angle_atom_site_label_1
_geom_angle_atom_site_label_2
_geom_angle_atom_site_label_3
_geom_angle
C4 N1 C5 111.1(3)
C4 N1 C7 104.2(3)
C4 N1 C9 114.1(3)
C5 N1 C7 110.2(3)
C5 N1 C9 108.3(3)
C7 N1 C9 108.8(3)
H3A C3 H3B 109.5
H3A C3 H3C 109.5
H3B C3 H3C 109.5
C4 C3 H3A 109.5
C4 C3 H3B 109.5
C4 C3 H3C 109.5
N1 C4 C3 117.1(3)
N1 C4 H4A 108.0
N1 C4 H4B 108.0
C3 C4 H4A 108.0
C3 C4 H4B 108.0
H4A C4 H4B 107.3
N1 C5 H5A 108.3
N1 C5 H5B 108.3
H5A C5 H5B 107.4
C6 C5 N1 116.1(3)
C6 C5 H5A 108.3
C6 C5 H5B 108.3
C5 C6 H6A 109.5
C5 C6 H6B 109.5
C5 C6 H6C 109.5
H6A C6 H6B 109.5
H6A C6 H6C 109.5
H6B C6 H6C 109.5
N1 C7 H7A 108.2
N1 C7 H7B 108.2
H7A C7 H7B 107.3
C8 C7 N1 116.4(3)
C8 C7 H7A 108.2
C8 C7 H7B 108.2
C7 C8 H8A 109.5
C7 C8 H8B 109.5
C7 C8 H8C 109.5
H8A C8 H8B 109.5
H8A C8 H8C 109.5
H8B C8 H8C 109.5
N1 C9 H9 106.3
C10 C9 N1 115.1(3)
C10 C9 H9 106.3
C10 C9 C14 110.2(3)
C14 C9 N1 112.0(3)
C14 C9 H9 106.3
C9 C10 H10A 110.1
C9 C10 H10B 110.1
H10A C10 H10B 108.4
C11 C10 C9 108.1(3)
C11 C10 H10A 110.1
C11 C10 H10B 110.1
C10 C11 H11A 108.5
C10 C11 H11B 108.5
C10 C11 C12 115.2(3)
H11A C11 H11B 107.5
C12 C11 H11A 108.5
C12 C11 H11B 108.5
C11 C12 C16 107.4(3)
C13 C12 C11 106.6(3)
C13 C12 C15 109.6(3)
C13 C12 C16 111.1(3)
C15 C12 C11 109.9(3)
C15 C12 C16 112.1(3)
C14 C13 C12 116.7(3)
C19 C13 C12 123.6(3)
C19 C13 C14 119.6(3)
C9 C14 H14A 109.7
C9 C14 H14B 109.7
C13 C14 C9 110.0(3)
C13 C14 H14A 109.7
C13 C14 H14B 109.7
H14A C14 H14B 108.2
C12 C15 H15A 109.5
C12 C15 H15B 109.5
C12 C15 H15C 109.5
H15A C15 H15B 109.5
H15A C15 H15C 109.5
H15B C15 H15C 109.5
C12 C16 H16 106.5
C17 C16 C12 112.7(3)
C17 C16 H16 106.5
C20 C16 C12 112.3(3)
C20 C16 H16 106.5
C20 C16 C17 111.9(3)
C16 C17 H17 109.2
C18 C17 C16 110.1(3)
C18 C17 H17 109.2
C23 C17 C16 107.6(3)
C23 C17 H17 109.2
C23 C17 C18 111.5(3)
C17 C18 H18A 108.9
C17 C18 H18B 108.9
H18A C18 H18B 107.7
C19 C18 C17 113.3(3)
C19 C18 H18A 108.9
C19 C18 H18B 108.9
C13 C19 C18 124.6(3)
C13 C19 H19 117.7
C18 C19 H19 117.7
C16 C20 H20A 108.8
C16 C20 H20B 108.8
H20A C20 H20B 107.7
C21 C20 C16 113.6(3)
C21 C20 H20A 108.8
C21 C20 H20B 108.8
C20 C21 H21A 109.6
C20 C21 H21B 109.6
H21A C21 H21B 108.2
C22 C21 C20 110.1(3)
C22 C21 H21A 109.6
C22 C21 H21B 109.6
C21 C22 C23 108.9(3)
C21 C22 C24 111.8(3)
C23 C22 C24 113.2(3)
C25 C22 C21 116.2(3)
C25 C22 C23 100.9(3)
C25 C22 C24 105.6(3)
C17 C23 C22 113.8(3)
C17 C23 H23 105.7
C17 C23 C27 120.6(3)
C22 C23 H23 105.7
C22 C23 C27 104.3(3)
C27 C23 H23 105.7
C22 C24 H24A 109.5
C22 C24 H24B 109.5
C22 C24 H24C 109.5
H24A C24 H24B 109.5
H24A C24 H24C 109.5
H24B C24 H24C 109.5
O1 C25 C22 126.3(4)
O1 C25 C26 125.3(4)
C22 C25 C26 108.4(3)
C25 C26 H26A 110.6
C25 C26 H26B 110.6
C25 C26 C27 105.5(3)
H26A C26 H26B 108.8
C27 C26 H26A 110.6
C27 C26 H26B 110.6
C23 C27 H27A 111.2
C23 C27 H27B 111.2
C26 C27 C23 102.8(3)
C26 C27 H27A 111.2
C26 C27 H27B 111.2
H27A C27 H27B 109.1
C29 N2 C31 110.3(3)
C29 N2 C34 108.6(3)
C31 N2 C34 108.1(3)
C32 N2 C29 111.4(3)
C32 N2 C31 104.3(3)
C32 N2 C34 114.0(3)
H28A C28 H28B 109.5
H28A C28 H28C 109.5
H28B C28 H28C 109.5
C29 C28 H28A 109.5
C29 C28 H28B 109.5
C29 C28 H28C 109.5
N2 C29 H29A 108.4
N2 C29 H29B 108.4
C28 C29 N2 115.4(3)
C28 C29 H29A 108.4
C28 C29 H29B 108.4
H29A C29 H29B 107.5
H30A C30 H30B 109.5
H30A C30 H30C 109.5
H30B C30 H30C 109.5
C31 C30 H30A 109.5
C31 C30 H30B 109.5
C31 C30 H30C 109.5
N2 C31 H31A 108.4
N2 C31 H31B 108.4
C30 C31 N2 115.5(3)
C30 C31 H31A 108.4
C30 C31 H31B 108.4
H31A C31 H31B 107.5
N2 C32 H32A 108.1
N2 C32 H32B 108.1
N2 C32 C33 116.7(3)
H32A C32 H32B 107.3
C33 C32 H32A 108.1
C33 C32 H32B 108.1
C32 C33 H33A 109.5
C32 C33 H33B 109.5
C32 C33 H33C 109.5
H33A C33 H33B 109.5
H33A C33 H33C 109.5
H33B C33 H33C 109.5
N2 C34 H34 106.3
C35 C34 N2 111.7(3)
C35 C34 H34 106.3
C35 C34 C39 109.9(3)
C39 C34 N2 115.7(3)
C39 C34 H34 106.3
C34 C35 H35A 110.0
C34 C35 H35B 110.0
C34 C35 C36 108.7(3)
H35A C35 H35B 108.3
C36 C35 H35A 110.0
C36 C35 H35B 110.0
C35 C36 H36A 108.6
C35 C36 H36B 108.6
C35 C36 C37 114.5(3)
H36A C36 H36B 107.6
C37 C36 H36A 108.6
C37 C36 H36B 108.6
C36 C37 C43 107.6(3)
C38 C37 C36 107.0(3)
C38 C37 C43 110.5(3)
C38 C37 C44 109.1(3)
C44 C37 C36 111.3(3)
C44 C37 C43 111.3(3)
C39 C38 C37 116.5(3)
C40 C38 C37 123.7(3)
C40 C38 C39 119.7(3)
C34 C39 H39A 109.8
C34 C39 H39B 109.8
C38 C39 C34 109.5(3)
C38 C39 H39A 109.8
C38 C39 H39B 109.8
H39A C39 H39B 108.2
C38 C40 H40 117.7
C38 C40 C41 124.6(3)
C41 C40 H40 117.7
C40 C41 H41A 108.9
C40 C41 H41B 108.9
C40 C41 C42 113.2(3)
H41A C41 H41B 107.7
C42 C41 H41A 108.9
C42 C41 H41B 108.9
C41 C42 H42 109.3
C41 C42 C43 110.2(3)
C43 C42 H42 109.3
C48 C42 C41 111.3(3)
C48 C42 H42 109.3
C48 C42 C43 107.5(3)
C37 C43 H43 106.3
C42 C43 C37 113.2(3)
C42 C43 H43 106.3
C42 C43 C45 111.8(3)
C45 C43 C37 112.1(3)
C45 C43 H43 106.3
C37 C44 H44A 109.5
C37 C44 H44B 109.5
C37 C44 H44C 109.5
H44A C44 H44B 109.5
H44A C44 H44C 109.5
H44B C44 H44C 109.5
C43 C45 H45A 108.9
C43 C45 H45B 108.9
H45A C45 H45B 107.7
C46 C45 C43 113.4(3)
C46 C45 H45A 108.9
C46 C45 H45B 108.9
C45 C46 H46A 109.7
C45 C46 H46B 109.7
H46A C46 H46B 108.2
C47 C46 C45 110.0(3)
C47 C46 H46A 109.7
C47 C46 H46B 109.7
C46 C47 C48 108.3(3)
C46 C47 C52 112.5(3)
C51 C47 C46 115.9(3)
C51 C47 C48 100.7(3)
C51 C47 C52 106.2(3)
C52 C47 C48 112.9(3)
C42 C48 C47 114.2(3)
C42 C48 H48 105.7
C42 C48 C49 120.3(3)
C47 C48 H48 105.7
C49 C48 C47 104.1(3)
C49 C48 H48 105.7
C48 C49 H49A 111.2
C48 C49 H49B 111.2
C48 C49 C50 102.7(3)
H49A C49 H49B 109.1
C50 C49 H49A 111.2
C50 C49 H49B 111.2
C49 C50 H50A 110.7
C49 C50 H50B 110.7
H50A C50 H50B 108.8
C51 C50 C49 105.3(3)
C51 C50 H50A 110.7
C51 C50 H50B 110.7
O2 C51 C47 126.0(4)
O2 C51 C50 125.5(4)
C47 C51 C50 108.4(3)
C47 C52 H52A 109.5
C47 C52 H52B 109.5
C47 C52 H52C 109.5
H52A C52 H52B 109.5
H52A C52 H52C 109.5
H52B C52 H52C 109.5
O3 S1 O5 115.85(17)
O3 S1 C1 103.24(19)
O4 S1 O3 114.60(18)
O4 S1 O5 114.78(18)
O4 S1 C1 103.79(19)
O5 S1 C1 102.05(18)
F1 C1 S1 111.7(3)
F1 C1 F2 107.4(3)
F1 C1 F3 107.4(4)
F2 C1 S1 111.6(3)
F2 C1 F3 107.4(3)
F3 C1 S1 111.2(3)
O6 S2 O7 113.8(2)
O6 S2 O8 118.10(18)
O6 S2 C2 102.7(2)
O7 S2 C2 102.3(3)
O8 S2 O7 113.9(2)
O8 S2 C2 103.2(2)
F4 C2 S2 112.5(4)
F4 C2 F5 106.5(5)
F5 C2 S2 109.8(4)
F6 C2 S2 112.4(4)
F6 C2 F4 107.7(4)
F6 C2 F5 107.6(5)

loop_
_geom_bond_atom_site_label_1
_geom_bond_atom_site_label_2
_geom_bond_distance
O1 C25 1.219(5)
N1 C4 1.522(5)
N1 C5 1.528(5)
N1 C7 1.538(5)
N1 C9 1.568(5)
C3 H3A 0.9800
C3 H3B 0.9800
C3 H3C 0.9800
C3 C4 1.529(5)
C4 H4A 0.9900
C4 H4B 0.9900
C5 H5A 0.9900
C5 H5B 0.9900
C5 C6 1.518(6)
C6 H6A 0.9800
C6 H6B 0.9800
C6 H6C 0.9800
C7 H7A 0.9900
C7 H7B 0.9900
C7 C8 1.520(6)
C8 H8A 0.9800
C8 H8B 0.9800
C8 H8C 0.9800
C9 H9 1.0000
C9 C10 1.537(5)
C9 C14 1.539(5)
C10 H10A 0.9900
C10 H10B 0.9900
C10 C11 1.529(5)
C11 H11A 0.9900
C11 H11B 0.9900
C11 C12 1.548(5)
C12 C13 1.527(5)
C12 C15 1.539(5)
C12 C16 1.561(5)
C13 C14 1.526(5)
C13 C19 1.324(5)
C14 H14A 0.9900
C14 H14B 0.9900
C15 H15A 0.9800
C15 H15B 0.9800
C15 H15C 0.9800
C16 H16 1.0000
C16 C17 1.553(5)
C16 C20 1.547(5)
C17 H17 1.0000
C17 C18 1.529(5)
C17 C23 1.525(5)
C18 H18A 0.9900
C18 H18B 0.9900
C18 C19 1.501(5)
C19 H19 0.9500
C20 H20A 0.9900
C20 H20B 0.9900
C20 C21 1.547(5)
C21 H21A 0.9900
C21 H21B 0.9900
C21 C22 1.520(5)
C22 C23 1.538(5)
C22 C24 1.545(5)
C22 C25 1.515(5)
C23 H23 1.0000
C23 C27 1.539(5)
C24 H24A 0.9800
C24 H24B 0.9800
C24 H24C 0.9800
C25 C26 1.536(6)
C26 H26A 0.9900
C26 H26B 0.9900
C26 C27 1.539(6)
C27 H27A 0.9900
C27 H27B 0.9900
O2 C51 1.219(5)
N2 C29 1.522(5)
N2 C31 1.532(4)
N2 C32 1.520(5)
N2 C34 1.561(4)
C28 H28A 0.9800
C28 H28B 0.9800
C28 H28C 0.9800
C28 C29 1.518(5)
C29 H29A 0.9900
C29 H29B 0.9900
C30 H30A 0.9800
C30 H30B 0.9800
C30 H30C 0.9800
C30 C31 1.531(5)
C31 H31A 0.9900
C31 H31B 0.9900
C32 H32A 0.9900
C32 H32B 0.9900
C32 C33 1.521(5)
C33 H33A 0.9800
C33 H33B 0.9800
C33 H33C 0.9800
C34 H34 1.0000
C34 C35 1.531(5)
C34 C39 1.535(5)
C35 H35A 0.9900
C35 H35B 0.9900
C35 C36 1.534(5)
C36 H36A 0.9900
C36 H36B 0.9900
C36 C37 1.550(5)
C37 C38 1.528(5)
C37 C43 1.557(5)
C37 C44 1.543(5)
C38 C39 1.523(5)
C38 C40 1.325(5)
C39 H39A 0.9900
C39 H39B 0.9900
C40 H40 0.9500
C40 C41 1.498(5)
C41 H41A 0.9900
C41 H41B 0.9900
C41 C42 1.530(5)
C42 H42 1.0000
C42 C43 1.543(5)
C42 C48 1.525(5)
C43 H43 1.0000
C43 C45 1.553(5)
C44 H44A 0.9800
C44 H44B 0.9800
C44 H44C 0.9800
C45 H45A 0.9900
C45 H45B 0.9900
C45 C46 1.543(5)
C46 H46A 0.9900
C46 H46B 0.9900
C46 C47 1.521(5)
C47 C48 1.540(5)
C47 C51 1.513(5)
C47 C52 1.539(5)
C48 H48 1.0000
C48 C49 1.537(5)
C49 H49A 0.9900
C49 H49B 0.9900
C49 C50 1.543(5)
C50 H50A 0.9900
C50 H50B 0.9900
C50 C51 1.538(6)
C52 H52A 0.9800
C52 H52B 0.9800
C52 H52C 0.9800
S1 O3 1.442(3)
S1 O4 1.439(3)
S1 O5 1.447(3)
S1 C1 1.833(4)
F1 C1 1.330(5)
F2 C1 1.336(5)
F3 C1 1.339(5)
S2 O6 1.425(3)
S2 O7 1.436(3)
S2 O8 1.436(3)
S2 C2 1.795(5)
F4 C2 1.331(6)
F5 C2 1.342(7)
F6 C2 1.325(6)

loop_
_geom_torsion_atom_site_label_1
_geom_torsion_atom_site_label_2
_geom_torsion_atom_site_label_3
_geom_torsion_atom_site_label_4
_geom_torsion
O1 C25 C26 C27 -173.5(4)
N1 C9 C10 C11 -173.0(3)
N1 C9 C14 C13 173.9(3)
C4 N1 C5 C6 -66.6(4)
C4 N1 C7 C8 177.0(3)
C4 N1 C9 C10 -79.0(4)
C4 N1 C9 C14 47.9(4)
C5 N1 C4 C3 -68.4(4)
C5 N1 C7 C8 57.7(4)
C5 N1 C9 C10 45.3(4)
C5 N1 C9 C14 172.2(3)
C7 N1 C4 C3 172.9(3)
C7 N1 C5 C6 48.3(4)
C7 N1 C9 C10 165.1(3)
C7 N1 C9 C14 -68.0(4)
C9 N1 C4 C3 54.4(4)
C9 N1 C5 C6 167.3(3)
C9 N1 C7 C8 -60.9(4)
C9 C10 C11 C12 -59.8(4)
C10 C9 C14 C13 -56.6(4)
C10 C11 C12 C13 53.4(4)
C10 C11 C12 C15 -65.4(4)
C10 C11 C12 C16 172.5(3)
C11 C12 C13 C14 -50.4(4)
C11 C12 C13 C19 128.1(4)
C11 C12 C16 C17 -157.3(3)
C11 C12 C16 C20 75.2(4)
C12 C13 C14 C9 54.3(4)
C12 C13 C19 C18 2.2(6)
C12 C16 C17 C18 57.9(4)
C12 C16 C17 C23 179.6(3)
C12 C16 C20 C21 -179.7(3)
C13 C12 C16 C17 -41.1(4)
C13 C12 C16 C20 -168.6(3)
C14 C9 C10 C11 59.2(4)
C14 C13 C19 C18 -179.4(3)
C15 C12 C13 C14 68.5(4)
C15 C12 C13 C19 -113.0(4)
C15 C12 C16 C17 81.9(4)
C15 C12 C16 C20 -45.6(4)
C16 C12 C13 C14 -167.1(3)
C16 C12 C13 C19 11.4(5)
C16 C17 C18 C19 -43.2(4)
C16 C17 C23 C22 59.1(4)
C16 C17 C23 C27 -175.9(3)
C16 C20 C21 C22 -53.6(4)
C17 C16 C20 C21 52.4(4)
C17 C18 C19 C13 14.6(5)
C17 C23 C27 C26 -168.7(3)
C18 C17 C23 C22 179.9(3)
C18 C17 C23 C27 -55.1(4)
C19 C13 C14 C9 -124.2(4)
C20 C16 C17 C18 -174.4(3)
C20 C16 C17 C23 -52.7(4)
C20 C21 C22 C23 55.9(4)
C20 C21 C22 C24 -69.9(4)
C20 C21 C22 C25 168.9(3)
C21 C22 C23 C17 -62.0(4)
C21 C22 C23 C27 164.7(3)
C21 C22 C25 O1 32.4(6)
C21 C22 C25 C26 -146.4(3)
C22 C23 C27 C26 -39.3(4)
C22 C25 C26 C27 5.3(4)
C23 C17 C18 C19 -162.6(3)
C23 C22 C25 O1 149.9(4)
C23 C22 C25 C26 -28.9(4)
C24 C22 C23 C17 63.0(4)
C24 C22 C23 C27 -70.3(4)
C24 C22 C25 O1 -92.1(5)
C24 C22 C25 C26 89.1(4)
C25 C22 C23 C17 175.3(3)
C25 C22 C23 C27 42.0(3)
C25 C26 C27 C23 20.7(4)
N2 C34 C35 C36 -170.1(3)
N2 C34 C39 C38 174.4(3)
C29 N2 C31 C30 -49.8(4)
C29 N2 C32 C33 59.7(4)
C29 N2 C34 C35 -161.8(3)
C29 N2 C34 C39 -35.0(4)
C31 N2 C29 C28 -57.2(4)
C31 N2 C32 C33 178.7(3)
C31 N2 C34 C35 78.4(3)
C31 N2 C34 C39 -154.7(3)
C32 N2 C29 C28 58.2(4)
C32 N2 C31 C30 -169.5(3)
C32 N2 C34 C35 -37.1(4)
C32 N2 C34 C39 89.8(4)
C34 N2 C29 C28 -175.5(3)
C34 N2 C31 C30 68.9(4)
C34 N2 C32 C33 -63.6(4)
C34 C35 C36 C37 -59.0(4)
C35 C34 C39 C38 -57.9(4)
C35 C36 C37 C38 52.2(4)
C35 C36 C37 C43 171.0(3)
C35 C36 C37 C44 -66.8(4)
C36 C37 C38 C39 -50.7(4)
C36 C37 C38 C40 129.2(4)
C36 C37 C43 C42 -158.3(3)
C36 C37 C43 C45 74.0(3)
C37 C38 C39 C34 55.4(4)
C37 C38 C40 C41 1.3(6)
C37 C43 C45 C46 -178.6(3)
C38 C37 C43 C42 -41.8(4)
C38 C37 C43 C45 -169.5(3)
C38 C40 C41 C42 14.4(5)
C39 C34 C35 C36 60.0(3)
C39 C38 C40 C41 -178.7(3)
C40 C38 C39 C34 -124.5(4)
C40 C41 C42 C43 -42.6(4)
C40 C41 C42 C48 -161.7(3)
C41 C42 C43 C37 57.9(4)
C41 C42 C43 C45 -174.2(3)
C41 C42 C48 C47 -179.9(3)
C41 C42 C48 C49 -55.0(4)
C42 C43 C45 C46 52.9(4)
C42 C48 C49 C50 -169.6(3)
C43 C37 C38 C39 -167.5(3)
C43 C37 C38 C40 12.4(5)
C43 C42 C48 C47 59.3(4)
C43 C42 C48 C49 -175.7(3)
C43 C45 C46 C47 -54.3(4)
C44 C37 C38 C39 69.8(4)
C44 C37 C38 C40 -110.3(4)
C44 C37 C43 C42 79.6(4)
C44 C37 C43 C45 -48.2(4)
C45 C46 C47 C48 56.3(4)
C45 C46 C47 C51 168.4(3)
C45 C46 C47 C52 -69.2(4)
C46 C47 C48 C42 -62.1(4)
C46 C47 C48 C49 164.7(3)
C46 C47 C51 O2 33.2(6)
C46 C47 C51 C50 -145.7(3)
C47 C48 C49 C50 -40.1(4)
C48 C42 C43 C37 179.4(3)
C48 C42 C43 C45 -52.7(4)
C48 C47 C51 O2 149.7(4)
C48 C47 C51 C50 -29.2(4)
C48 C49 C50 C51 21.2(4)
C49 C50 C51 O2 -173.7(4)
C49 C50 C51 C47 5.2(4)
C51 C47 C48 C42 175.9(3)
C51 C47 C48 C49 42.7(4)
C52 C47 C48 C42 63.1(4)
C52 C47 C48 C49 -70.1(4)
C52 C47 C51 O2 -92.5(5)
C52 C47 C51 C50 88.6(4)
O3 S1 C1 F1 -61.5(3)
O3 S1 C1 F2 58.7(3)
O3 S1 C1 F3 178.6(3)
O4 S1 C1 F1 178.6(3)
O4 S1 C1 F2 -61.2(3)
O4 S1 C1 F3 58.7(3)
O5 S1 C1 F1 59.1(3)
O5 S1 C1 F2 179.3(3)
O5 S1 C1 F3 -60.8(3)
O6 S2 C2 F4 54.0(5)
O6 S2 C2 F5 -64.4(5)
O6 S2 C2 F6 175.9(4)
O7 S2 C2 F4 -64.3(5)
O7 S2 C2 F5 177.3(4)
O7 S2 C2 F6 57.6(5)
O8 S2 C2 F4 177.2(4)
O8 S2 C2 F5 58.8(5)
O8 S2 C2 F6 -60.9(5)
